data_4031761
loop_
_publ_author_name
'Li, Bin'
'Yang, Jie'
'Xu, Hong'
'Song, Haibin'
'Wang, Baiquan'

_publ_section_title
;
 Rhodium(III)-Catalyzed C-H Activation and Annulation with
 1-Alkynylphosphine Sulfides: A Mild and Regioselective Access for the
 Synthesis of Bulky Phosphine Ligands.
;
_journal_issue 24
_journal_name_full 'The Journal of organic chemistry'
_journal_page_first 12397
_journal_page_last 12409
_journal_paper_doi 10.1021/acs.joc.5b02265
_journal_volume 80
_journal_year 2015
_chemical_formula_sum 'C27 H20 N O P S'
_chemical_formula_weight 437.47
_chemical_name_systematic
; 
 ? 
;
_space_group_IT_number 2
_symmetry_cell_setting triclinic
_symmetry_space_group_name_Hall '-P 1'
_symmetry_space_group_name_H-M 'P -1'
_atom_sites_solution_hydrogens geom
_atom_sites_solution_primary direct
_atom_sites_solution_secondary difmap
_audit_creation_method SHELXL-97
_cell_angle_alpha 103.49(3)
_cell_angle_beta 95.86(3)
_cell_angle_gamma 108.52(3)
_cell_formula_units_Z 4
_cell_length_a 9.948(2)
_cell_length_b 12.780(3)
_cell_length_c 18.432(4)
_cell_measurement_reflns_used 5445
_cell_measurement_temperature 113(2)
_cell_measurement_theta_max 27.8784
_cell_measurement_theta_min 1.7514
_cell_volume 2120.9(10)
_computing_cell_refinement crystalclear
_computing_data_collection crystalclear
_computing_data_reduction crystalclear
_computing_molecular_graphics 'Bruker SHELXTL'
_computing_publication_material 'Bruker SHELXTL'
_computing_structure_refinement 'SHELXL-97 (Sheldrick, 1997)'
_computing_structure_solution 'SHELXS-97 (Sheldrick, 1990)'
_diffrn_ambient_temperature 113(2)
_diffrn_measured_fraction_theta_full 0.984
_diffrn_measured_fraction_theta_max 0.984
_diffrn_measurement_device_type 'rigaku saturn'
_diffrn_measurement_method '\w scans'
_diffrn_radiation_monochromator confocal
_diffrn_radiation_source 'rotating anode'
_diffrn_radiation_type MoK\a
_diffrn_radiation_wavelength 0.71073
_diffrn_reflns_av_R_equivalents 0.0409
_diffrn_reflns_av_sigmaI/netI 0.0652
_diffrn_reflns_limit_h_max 12
_diffrn_reflns_limit_h_min -13
_diffrn_reflns_limit_k_max 16
_diffrn_reflns_limit_k_min -16
_diffrn_reflns_limit_l_max 22
_diffrn_reflns_limit_l_min -24
_diffrn_reflns_number 21143
_diffrn_reflns_theta_full 28.00
_diffrn_reflns_theta_max 28.00
_diffrn_reflns_theta_min 1.16
_diffrn_standards_decay_% 0
_diffrn_standards_interval_count 0
_diffrn_standards_interval_time 0
_diffrn_standards_number 0
_exptl_absorpt_coefficient_mu 0.248
_exptl_absorpt_correction_T_max 0.9708
_exptl_absorpt_correction_T_min 0.9520
_exptl_absorpt_correction_type multi-scan
_exptl_absorpt_process_details SADABS
_exptl_crystal_colour Colorless
_exptl_crystal_density_diffrn 1.370
_exptl_crystal_density_meas ?
_exptl_crystal_density_method 'not measured'
_exptl_crystal_description Prism
_exptl_crystal_F_000 912
_exptl_crystal_size_max 0.20
_exptl_crystal_size_mid 0.18
_exptl_crystal_size_min 0.12
_refine_diff_density_max 0.303
_refine_diff_density_min -0.477
_refine_diff_density_rms 0.072
_refine_ls_extinction_method none
_refine_ls_goodness_of_fit_ref 1.018
_refine_ls_hydrogen_treatment mixed
_refine_ls_matrix_type full
_refine_ls_number_parameters 567
_refine_ls_number_reflns 10230
_refine_ls_number_restraints 2
_refine_ls_restrained_S_all 1.018
_refine_ls_R_factor_all 0.0666
_refine_ls_R_factor_gt 0.0473
_refine_ls_shift/su_max 0.003
_refine_ls_shift/su_mean 0.000
_refine_ls_structure_factor_coef Fsqd
_refine_ls_weighting_details 'calc w=1/[\s^2^(Fo^2^)+(0.0629P)^2^+0.0000P] where P=(Fo^2^+2Fc^2^)/3'
_refine_ls_weighting_scheme calc
_refine_ls_wR_factor_gt 0.1077
_refine_ls_wR_factor_ref 0.1184
_reflns_number_gt 7666
_reflns_number_total 10230
_reflns_threshold_expression >2sigma(I)
_cod_data_source_file jo5b02265_si_002.cif
_cod_data_source_block shelxl
_cod_depositor_comments
;
The following automatic conversions were performed:

'_symmetry_cell_setting' value 'Triclinic' changed to 'triclinic'
according to
/usr/data/users/saulius/crontab/automatic-downloads/rss-feeds/ACS/lib/dictionaries/cif_core.dic
dictionary named 'cif_core.dic' version 2.4.2 from 2011-04-26.

'_exptl_absorpt_correction_type' value 'MULTI-SCAN' changed to
'multi-scan' according to
/usr/data/users/saulius/crontab/automatic-downloads/rss-feeds/ACS/lib/dictionaries/cif_core.dic
dictionary named 'cif_core.dic' version 2.4.2 from 2011-04-26.

'_exptl_crystal_density_meas' value 'not measured' was changed to '?'
- the value is perceived as not measured.

Automatic conversion script
Id: cif_fix_values 4268 2015-11-12 08:31:59Z antanas 

 Adding full bibliography for 4031759--4031761.cif.
;
_cod_original_sg_symbol_H-M P-1
_cod_database_code 4031761

loop_
_symmetry_equiv_pos_as_xyz
'x, y, z'
'-x, -y, -z'

loop_
_atom_site_label
_atom_site_type_symbol
_atom_site_fract_x
_atom_site_fract_y
_atom_site_fract_z
_atom_site_U_iso_or_equiv
_atom_site_adp_type
_atom_site_occupancy
_atom_site_symmetry_multiplicity
_atom_site_calc_flag
_atom_site_refinement_flags
P1 P 0.63328(5) 0.12272(4) 0.35275(3) 0.01519(11) Uani 1 1 d .
P2 P 0.81386(5) 0.72847(4) 0.10985(3) 0.01521(11) Uani 1 1 d .
S1 S 0.66831(6) 0.00688(5) 0.39670(3) 0.02445(13) Uani 1 1 d .
S2 S 0.67418(6) 0.66589(5) 0.01385(3) 0.02200(12) Uani 1 1 d .
O1 O 1.07976(15) 0.35272(14) 0.53222(8) 0.0274(3) Uani 1 1 d .
O2 O 0.86321(15) 1.05128(12) 0.00203(7) 0.0207(3) Uani 1 1 d .
N1 N 0.88942(18) 0.25821(15) 0.43566(9) 0.0186(3) Uani 1 1 d D
N2 N 0.85660(17) 0.92113(14) 0.06713(9) 0.0154(3) Uani 1 1 d D
C1 C 1.0153(2) 0.34700(18) 0.47009(11) 0.0199(4) Uani 1 1 d .
C2 C 1.0649(2) 0.42822(18) 0.42624(11) 0.0195(4) Uani 1 1 d .
C3 C 1.1961(2) 0.51915(19) 0.45492(12) 0.0248(5) Uani 1 1 d .
H3 H 1.2505 0.5279 0.5028 0.030 Uiso 1 1 calc R
C4 C 1.2473(2) 0.59577(19) 0.41464(13) 0.0289(5) Uani 1 1 d .
H4 H 1.3368 0.6576 0.4344 0.035 Uiso 1 1 calc R
C5 C 1.1675(2) 0.58266(19) 0.34470(13) 0.0279(5) Uani 1 1 d .
H5 H 1.2033 0.6356 0.3165 0.034 Uiso 1 1 calc R
C6 C 1.0369(2) 0.49374(18) 0.31558(12) 0.0228(4) Uani 1 1 d .
H6 H 0.9833 0.4864 0.2678 0.027 Uiso 1 1 calc R
C7 C 0.9825(2) 0.41437(17) 0.35584(11) 0.0174(4) Uani 1 1 d .
C8 C 0.84454(19) 0.31991(16) 0.32643(10) 0.0144(4) Uani 1 1 d .
C9 C 0.8030(2) 0.24384(17) 0.36746(10) 0.0159(4) Uani 1 1 d .
C10 C 0.76243(19) 0.31172(16) 0.25190(10) 0.0153(4) Uani 1 1 d .
C11 C 0.7766(2) 0.24076(17) 0.18596(11) 0.0185(4) Uani 1 1 d .
H11 H 0.8327 0.1936 0.1892 0.022 Uiso 1 1 calc R
C12 C 0.7102(2) 0.23781(19) 0.11582(11) 0.0235(4) Uani 1 1 d .
H12 H 0.7217 0.1895 0.0710 0.028 Uiso 1 1 calc R
C13 C 0.6268(2) 0.30493(19) 0.11037(12) 0.0255(5) Uani 1 1 d .
H13 H 0.5791 0.3015 0.0621 0.031 Uiso 1 1 calc R
C14 C 0.6132(2) 0.37718(19) 0.17567(12) 0.0243(5) Uani 1 1 d .
H14 H 0.5558 0.4234 0.1722 0.029 Uiso 1 1 calc R
C15 C 0.6829(2) 0.38226(17) 0.24592(11) 0.0197(4) Uani 1 1 d .
H15 H 0.6765 0.4343 0.2904 0.024 Uiso 1 1 calc R
C16 C 0.5541(2) 0.06628(16) 0.25340(10) 0.0160(4) Uani 1 1 d .
C17 C 0.5932(2) -0.01951(17) 0.20884(11) 0.0212(4) Uani 1 1 d .
H17 H 0.6603 -0.0473 0.2311 0.025 Uiso 1 1 calc R
C18 C 0.5342(2) -0.06379(18) 0.13233(12) 0.0244(4) Uani 1 1 d .
H18 H 0.5621 -0.1211 0.1016 0.029 Uiso 1 1 calc R
C19 C 0.4343(2) -0.02504(18) 0.10016(11) 0.0231(4) Uani 1 1 d .
H19 H 0.3941 -0.0558 0.0474 0.028 Uiso 1 1 calc R
C20 C 0.3928(2) 0.05818(17) 0.14430(11) 0.0206(4) Uani 1 1 d .
H20 H 0.3231 0.0837 0.1221 0.025 Uiso 1 1 calc R
C21 C 0.4527(2) 0.10410(17) 0.22074(11) 0.0170(4) Uani 1 1 d .
H21 H 0.4247 0.1617 0.2511 0.020 Uiso 1 1 calc R
C22 C 0.5203(2) 0.18989(16) 0.40150(10) 0.0160(4) Uani 1 1 d .
C23 C 0.4384(2) 0.13740(18) 0.44827(11) 0.0219(4) Uani 1 1 d .
H23 H 0.4410 0.0661 0.4540 0.026 Uiso 1 1 calc R
C24 C 0.3529(2) 0.18877(19) 0.48656(12) 0.0259(5) Uani 1 1 d .
H24 H 0.2959 0.1518 0.5179 0.031 Uiso 1 1 calc R
C25 C 0.3495(2) 0.2933(2) 0.47960(11) 0.0245(5) Uani 1 1 d .
H25 H 0.2906 0.3281 0.5061 0.029 Uiso 1 1 calc R
C26 C 0.4323(2) 0.34695(18) 0.43396(11) 0.0214(4) Uani 1 1 d .
H26 H 0.4311 0.4193 0.4295 0.026 Uiso 1 1 calc R
C27 C 0.5168(2) 0.29558(17) 0.39470(10) 0.0187(4) Uani 1 1 d .
H27 H 0.5727 0.3324 0.3629 0.022 Uiso 1 1 calc R
C28 C 0.9091(2) 1.02961(17) 0.05952(11) 0.0170(4) Uani 1 1 d .
C29 C 1.0173(2) 1.11349(17) 0.12316(11) 0.0162(4) Uani 1 1 d .
C30 C 1.0827(2) 1.22508(17) 0.11904(11) 0.0197(4) Uani 1 1 d .
H30 H 1.0607 1.2442 0.0735 0.024 Uiso 1 1 calc R
C31 C 1.1789(2) 1.30803(18) 0.18029(12) 0.0242(4) Uani 1 1 d .
H31 H 1.2248 1.3837 0.1769 0.029 Uiso 1 1 calc R
C32 C 1.2085(2) 1.28025(18) 0.24741(12) 0.0228(4) Uani 1 1 d .
H32 H 1.2715 1.3383 0.2905 0.027 Uiso 1 1 calc R
C33 C 1.1476(2) 1.16975(17) 0.25213(11) 0.0203(4) Uani 1 1 d .
H33 H 1.1697 1.1523 0.2983 0.024 Uiso 1 1 calc R
C34 C 1.0530(2) 1.08237(17) 0.18937(11) 0.0160(4) Uani 1 1 d .
C35 C 0.9946(2) 0.96338(17) 0.19010(10) 0.0159(4) Uani 1 1 d .
C36 C 0.8993(2) 0.88553(16) 0.12807(10) 0.0156(4) Uani 1 1 d .
C37 C 1.0485(2) 0.93301(16) 0.25803(10) 0.0173(4) Uani 1 1 d .
C38 C 0.9885(2) 0.94956(18) 0.32286(11) 0.0240(4) Uani 1 1 d .
H38 H 0.9112 0.9781 0.3237 0.029 Uiso 1 1 calc R
C39 C 1.0427(3) 0.9240(2) 0.38642(12) 0.0343(6) Uani 1 1 d .
H39 H 1.0014 0.9342 0.4306 0.041 Uiso 1 1 calc R
C40 C 1.1554(3) 0.8842(2) 0.38578(12) 0.0348(6) Uani 1 1 d .
H40 H 1.1906 0.8658 0.4292 0.042 Uiso 1 1 calc R
C41 C 1.2180(2) 0.87061(19) 0.32236(12) 0.0284(5) Uani 1 1 d .
H41 H 1.2973 0.8445 0.3225 0.034 Uiso 1 1 calc R
C42 C 1.1644(2) 0.89529(17) 0.25876(11) 0.0202(4) Uani 1 1 d .
H42 H 1.2075 0.8863 0.2151 0.024 Uiso 1 1 calc R
C43 C 0.9575(2) 0.67203(16) 0.10621(10) 0.0155(4) Uani 1 1 d .
C44 C 1.0801(2) 0.72421(17) 0.07906(10) 0.0191(4) Uani 1 1 d .
H44 H 1.0939 0.7955 0.0680 0.023 Uiso 1 1 calc R
C45 C 1.1812(2) 0.67183(18) 0.06829(11) 0.0225(4) Uani 1 1 d .
H45 H 1.2655 0.7082 0.0507 0.027 Uiso 1 1 calc R
C46 C 1.1613(2) 0.56736(19) 0.08273(11) 0.0240(4) Uani 1 1 d .
H46 H 1.2313 0.5319 0.0748 0.029 Uiso 1 1 calc R
C47 C 1.0393(2) 0.51435(18) 0.10874(11) 0.0239(4) Uani 1 1 d .
H47 H 1.0255 0.4423 0.1187 0.029 Uiso 1 1 calc R
C48 C 0.9372(2) 0.56596(17) 0.12036(11) 0.0199(4) Uani 1 1 d .
H48 H 0.8532 0.5291 0.1380 0.024 Uiso 1 1 calc R
C49 C 0.7288(2) 0.69907(16) 0.18868(11) 0.0175(4) Uani 1 1 d .
C50 C 0.8034(2) 0.69316(17) 0.25454(11) 0.0202(4) Uani 1 1 d .
H50 H 0.9033 0.7041 0.2595 0.024 Uiso 1 1 calc R
C51 C 0.7316(2) 0.67124(18) 0.31317(11) 0.0246(5) Uani 1 1 d .
H51 H 0.7825 0.6673 0.3584 0.030 Uiso 1 1 calc R
C52 C 0.5867(3) 0.65513(19) 0.30595(12) 0.0289(5) Uani 1 1 d .
H52 H 0.5383 0.6403 0.3463 0.035 Uiso 1 1 calc R
C53 C 0.5114(2) 0.6604(2) 0.24060(13) 0.0291(5) Uani 1 1 d .
H53 H 0.4114 0.6492 0.2360 0.035 Uiso 1 1 calc R
C54 C 0.5816(2) 0.68207(18) 0.18167(12) 0.0235(4) Uani 1 1 d .
H54 H 0.5298 0.6854 0.1365 0.028 Uiso 1 1 calc R
H1 H 0.861(3) 0.2022(17) 0.4591(14) 0.052(8) Uiso 1 1 d D
H2 H 0.793(2) 0.8642(15) 0.0296(10) 0.035(7) Uiso 1 1 d D

loop_
_atom_site_aniso_label
_atom_site_aniso_U_11
_atom_site_aniso_U_22
_atom_site_aniso_U_33
_atom_site_aniso_U_23
_atom_site_aniso_U_13
_atom_site_aniso_U_12
P1 0.0162(2) 0.0158(2) 0.0147(2) 0.0052(2) 0.00357(19) 0.0062(2)
P2 0.0164(2) 0.0153(3) 0.0151(2) 0.0063(2) 0.0027(2) 0.0058(2)
S1 0.0299(3) 0.0244(3) 0.0252(3) 0.0130(2) 0.0069(2) 0.0130(2)
S2 0.0225(3) 0.0223(3) 0.0193(3) 0.0058(2) -0.0006(2) 0.0068(2)
O1 0.0202(7) 0.0429(10) 0.0177(7) 0.0043(7) -0.0017(6) 0.0141(7)
O2 0.0240(7) 0.0217(8) 0.0202(7) 0.0102(6) 0.0020(6) 0.0106(6)
N1 0.0184(8) 0.0232(9) 0.0145(8) 0.0059(7) 0.0024(7) 0.0075(7)
N2 0.0164(8) 0.0149(8) 0.0148(8) 0.0047(7) 0.0002(7) 0.0056(7)
C1 0.0149(9) 0.0265(11) 0.0170(10) 0.0008(8) 0.0025(8) 0.0096(8)
C2 0.0139(9) 0.0222(10) 0.0203(10) -0.0004(8) 0.0042(8) 0.0079(8)
C3 0.0152(9) 0.0265(12) 0.0262(11) -0.0024(9) 0.0019(9) 0.0066(9)
C4 0.0174(10) 0.0216(11) 0.0367(13) -0.0034(10) 0.0042(10) 0.0006(9)
C5 0.0248(11) 0.0211(11) 0.0359(12) 0.0048(10) 0.0149(10) 0.0049(9)
C6 0.0221(10) 0.0196(10) 0.0255(11) 0.0054(9) 0.0070(9) 0.0057(9)
C7 0.0146(9) 0.0177(10) 0.0190(10) 0.0015(8) 0.0055(8) 0.0063(8)
C8 0.0137(9) 0.0155(9) 0.0147(9) 0.0025(8) 0.0045(7) 0.0069(8)
C9 0.0146(9) 0.0195(10) 0.0144(9) 0.0029(8) 0.0039(7) 0.0080(8)
C10 0.0130(9) 0.0157(9) 0.0180(9) 0.0071(8) 0.0050(8) 0.0037(7)
C11 0.0176(9) 0.0188(10) 0.0193(10) 0.0061(8) 0.0047(8) 0.0055(8)
C12 0.0246(11) 0.0266(11) 0.0161(10) 0.0053(9) 0.0022(8) 0.0057(9)
C13 0.0211(10) 0.0311(12) 0.0222(11) 0.0139(9) -0.0010(9) 0.0033(9)
C14 0.0211(10) 0.0268(12) 0.0313(12) 0.0175(10) 0.0071(9) 0.0098(9)
C15 0.0214(10) 0.0192(10) 0.0239(10) 0.0108(8) 0.0097(8) 0.0093(8)
C16 0.0155(9) 0.0152(9) 0.0160(9) 0.0037(8) 0.0034(8) 0.0040(8)
C17 0.0217(10) 0.0187(10) 0.0227(10) 0.0022(8) 0.0033(9) 0.0095(8)
C18 0.0261(11) 0.0196(11) 0.0227(11) -0.0021(9) 0.0038(9) 0.0080(9)
C19 0.0217(10) 0.0238(11) 0.0164(10) 0.0009(8) 0.0012(8) 0.0022(9)
C20 0.0175(9) 0.0208(10) 0.0206(10) 0.0056(8) 0.0019(8) 0.0037(8)
C21 0.0152(9) 0.0171(10) 0.0190(10) 0.0044(8) 0.0049(8) 0.0058(8)
C22 0.0140(9) 0.0175(10) 0.0120(9) 0.0004(8) -0.0002(7) 0.0031(8)
C23 0.0217(10) 0.0188(10) 0.0227(10) 0.0056(8) 0.0060(9) 0.0036(8)
C24 0.0218(10) 0.0290(12) 0.0263(11) 0.0077(9) 0.0125(9) 0.0058(9)
C25 0.0201(10) 0.0332(12) 0.0211(10) 0.0030(9) 0.0063(9) 0.0131(9)
C26 0.0244(10) 0.0222(11) 0.0169(10) 0.0012(8) 0.0010(8) 0.0114(9)
C27 0.0188(10) 0.0217(10) 0.0154(9) 0.0045(8) 0.0032(8) 0.0072(8)
C28 0.0183(9) 0.0197(10) 0.0196(10) 0.0089(8) 0.0085(8) 0.0115(8)
C29 0.0149(9) 0.0172(10) 0.0208(10) 0.0071(8) 0.0062(8) 0.0094(8)
C30 0.0200(10) 0.0213(10) 0.0236(10) 0.0108(9) 0.0055(8) 0.0112(8)
C31 0.0229(10) 0.0174(10) 0.0343(12) 0.0104(9) 0.0054(9) 0.0075(9)
C32 0.0206(10) 0.0176(10) 0.0266(11) 0.0029(9) -0.0017(9) 0.0065(8)
C33 0.0213(10) 0.0188(10) 0.0223(10) 0.0060(8) 0.0032(8) 0.0091(8)
C34 0.0166(9) 0.0166(10) 0.0183(9) 0.0061(8) 0.0062(8) 0.0088(8)
C35 0.0164(9) 0.0176(10) 0.0162(9) 0.0059(8) 0.0047(8) 0.0081(8)
C36 0.0167(9) 0.0188(10) 0.0169(9) 0.0091(8) 0.0073(8) 0.0095(8)
C37 0.0190(9) 0.0132(9) 0.0166(9) 0.0052(8) 0.0002(8) 0.0019(8)
C38 0.0273(11) 0.0233(11) 0.0184(10) 0.0039(9) 0.0062(9) 0.0056(9)
C39 0.0458(14) 0.0305(13) 0.0149(10) 0.0070(9) 0.0040(10) -0.0019(11)
C40 0.0402(14) 0.0305(13) 0.0238(12) 0.0161(10) -0.0101(10) -0.0020(11)
C41 0.0277(11) 0.0208(11) 0.0317(12) 0.0113(10) -0.0074(10) 0.0030(9)
C42 0.0204(10) 0.0153(10) 0.0213(10) 0.0076(8) 0.0006(8) 0.0009(8)
C43 0.0178(9) 0.0153(9) 0.0125(9) 0.0026(7) 0.0004(8) 0.0064(8)
C44 0.0245(10) 0.0176(10) 0.0181(10) 0.0072(8) 0.0053(8) 0.0094(8)
C45 0.0186(10) 0.0259(11) 0.0222(10) 0.0048(9) 0.0055(8) 0.0076(9)
C46 0.0239(10) 0.0263(11) 0.0234(11) 0.0028(9) 0.0028(9) 0.0147(9)
C47 0.0311(11) 0.0183(10) 0.0259(11) 0.0085(9) 0.0049(9) 0.0122(9)
C48 0.0214(10) 0.0176(10) 0.0216(10) 0.0075(8) 0.0047(8) 0.0064(8)
C49 0.0223(10) 0.0147(9) 0.0171(9) 0.0051(8) 0.0061(8) 0.0075(8)
C50 0.0228(10) 0.0163(10) 0.0187(10) 0.0031(8) 0.0036(8) 0.0046(8)
C51 0.0340(12) 0.0201(11) 0.0175(10) 0.0071(9) 0.0063(9) 0.0048(9)
C52 0.0346(12) 0.0290(12) 0.0244(11) 0.0083(10) 0.0165(10) 0.0090(10)
C53 0.0236(11) 0.0318(13) 0.0360(13) 0.0107(10) 0.0139(10) 0.0119(10)
C54 0.0238(10) 0.0272(11) 0.0256(11) 0.0112(9) 0.0087(9) 0.0134(9)

loop_
_atom_type_symbol
_atom_type_description
_atom_type_scat_dispersion_real
_atom_type_scat_dispersion_imag
_atom_type_scat_source
C C 0.0033 0.0016 'International Tables Vol C Tables 4.2.6.8 and 6.1.1.4'
H H 0.0000 0.0000 'International Tables Vol C Tables 4.2.6.8 and 6.1.1.4'
N N 0.0061 0.0033 'International Tables Vol C Tables 4.2.6.8 and 6.1.1.4'
O O 0.0106 0.0060 'International Tables Vol C Tables 4.2.6.8 and 6.1.1.4'
P P 0.1023 0.0942 'International Tables Vol C Tables 4.2.6.8 and 6.1.1.4'
S S 0.1246 0.1234 'International Tables Vol C Tables 4.2.6.8 and 6.1.1.4'

loop_
_geom_angle_atom_site_label_1
_geom_angle_atom_site_label_2
_geom_angle_atom_site_label_3
_geom_angle
C16 P1 C22 108.72(9)
C16 P1 C9 109.96(9)
C22 P1 C9 102.81(9)
C16 P1 S1 112.63(7)
C22 P1 S1 112.52(7)
C9 P1 S1 109.74(7)
C43 P2 C49 108.66(9)
C43 P2 C36 106.25(9)
C49 P2 C36 109.10(9)
C43 P2 S2 111.84(7)
C49 P2 S2 111.65(7)
C36 P2 S2 109.16(7)
C1 N1 C9 126.45(17)
C1 N1 H1 116.3(18)
C9 N1 H1 117.2(18)
C28 N2 C36 126.04(17)
C28 N2 H2 120.4(15)
C36 N2 H2 113.4(15)
O1 C1 N1 120.54(19)
O1 C1 C2 124.92(19)
N1 C1 C2 114.51(17)
C3 C2 C7 120.56(19)
C3 C2 C1 118.94(18)
C7 C2 C1 120.50(18)
C4 C3 C2 120.5(2)
C4 C3 H3 119.7
C2 C3 H3 119.7
C3 C4 C5 119.6(2)
C3 C4 H4 120.2
C5 C4 H4 120.2
C6 C5 C4 120.8(2)
C6 C5 H5 119.6
C4 C5 H5 119.6
C5 C6 C7 120.6(2)
C5 C6 H6 119.7
C7 C6 H6 119.7
C6 C7 C2 117.97(19)
C6 C7 C8 121.63(18)
C2 C7 C8 120.39(17)
C9 C8 C7 117.77(17)
C9 C8 C10 124.87(18)
C7 C8 C10 117.32(16)
C8 C9 N1 120.20(18)
C8 C9 P1 130.07(15)
N1 C9 P1 109.48(13)
C11 C10 C15 118.77(18)
C11 C10 C8 119.54(17)
C15 C10 C8 121.37(17)
C12 C11 C10 120.77(19)
C12 C11 H11 119.6
C10 C11 H11 119.6
C11 C12 C13 120.2(2)
C11 C12 H12 119.9
C13 C12 H12 119.9
C12 C13 C14 119.64(19)
C12 C13 H13 120.2
C14 C13 H13 120.2
C15 C14 C13 120.09(19)
C15 C14 H14 120.0
C13 C14 H14 120.0
C14 C15 C10 120.45(19)
C14 C15 H15 119.8
C10 C15 H15 119.8
C21 C16 C17 119.70(18)
C21 C16 P1 121.56(15)
C17 C16 P1 118.72(15)
C18 C17 C16 119.72(19)
C18 C17 H17 120.1
C16 C17 H17 120.1
C17 C18 C19 120.20(19)
C17 C18 H18 119.9
C19 C18 H18 119.9
C20 C19 C18 120.37(19)
C20 C19 H19 119.8
C18 C19 H19 119.8
C19 C20 C21 119.83(19)
C19 C20 H20 120.1
C21 C20 H20 120.1
C20 C21 C16 120.16(18)
C20 C21 H21 119.9
C16 C21 H21 119.9
C23 C22 C27 119.08(17)
C23 C22 P1 119.63(15)
C27 C22 P1 121.27(14)
C24 C23 C22 120.10(19)
C24 C23 H23 120.0
C22 C23 H23 120.0
C25 C24 C23 120.60(19)
C25 C24 H24 119.7
C23 C24 H24 119.7
C24 C25 C26 119.72(19)
C24 C25 H25 120.1
C26 C25 H25 120.1
C25 C26 C27 120.10(19)
C25 C26 H26 119.9
C27 C26 H26 119.9
C26 C27 C22 120.38(18)
C26 C27 H27 119.8
C22 C27 H27 119.8
O2 C28 N2 120.32(18)
O2 C28 C29 124.54(18)
N2 C28 C29 115.14(16)
C30 C29 C34 120.50(19)
C30 C29 C28 119.38(17)
C34 C29 C28 120.10(17)
C31 C30 C29 120.55(18)
C31 C30 H30 119.7
C29 C30 H30 119.7
C30 C31 C32 119.52(19)
C30 C31 H31 120.2
C32 C31 H31 120.2
C33 C32 C31 120.8(2)
C33 C32 H32 119.6
C31 C32 H32 119.6
C32 C33 C34 120.70(18)
C32 C33 H33 119.7
C34 C33 H33 119.7
C33 C34 C29 117.70(18)
C33 C34 C35 122.50(17)
C29 C34 C35 119.79(18)
C36 C35 C34 118.48(17)
C36 C35 C37 123.90(17)
C34 C35 C37 117.56(17)
C35 C36 N2 120.00(17)
C35 C36 P2 128.74(14)
N2 C36 P2 111.25(14)
C42 C37 C38 119.53(18)
C42 C37 C35 120.26(17)
C38 C37 C35 120.07(17)
C39 C38 C37 119.4(2)
C39 C38 H38 120.3
C37 C38 H38 120.3
C40 C39 C38 120.4(2)
C40 C39 H39 119.8
C38 C39 H39 119.8
C39 C40 C41 120.40(19)
C39 C40 H40 119.8
C41 C40 H40 119.8
C40 C41 C42 119.6(2)
C40 C41 H41 120.2
C42 C41 H41 120.2
C41 C42 C37 120.6(2)
C41 C42 H42 119.7
C37 C42 H42 119.7
C44 C43 C48 119.37(18)
C44 C43 P2 120.75(14)
C48 C43 P2 119.25(15)
C45 C44 C43 119.70(18)
C45 C44 H44 120.2
C43 C44 H44 120.2
C46 C45 C44 120.83(19)
C46 C45 H45 119.6
C44 C45 H45 119.6
C45 C46 C47 119.85(19)
C45 C46 H46 120.1
C47 C46 H46 120.1
C46 C47 C48 120.14(19)
C46 C47 H47 119.9
C48 C47 H47 119.9
C47 C48 C43 120.09(18)
C47 C48 H48 120.0
C43 C48 H48 120.0
C50 C49 C54 119.69(18)
C50 C49 P2 122.80(15)
C54 C49 P2 117.51(14)
C49 C50 C51 119.79(19)
C49 C50 H50 120.1
C51 C50 H50 120.1
C52 C51 C50 120.17(19)
C52 C51 H51 119.9
C50 C51 H51 119.9
C51 C52 C53 120.53(19)
C51 C52 H52 119.7
C53 C52 H52 119.7
C52 C53 C54 119.9(2)
C52 C53 H53 120.1
C54 C53 H53 120.1
C53 C54 C49 119.93(19)
C53 C54 H54 120.0
C49 C54 H54 120.0

loop_
_geom_bond_atom_site_label_1
_geom_bond_atom_site_label_2
_geom_bond_distance
P1 C16 1.795(2)
P1 C22 1.807(2)
P1 C9 1.836(2)
P1 S1 1.9490(8)
P2 C43 1.794(2)
P2 C49 1.8088(19)
P2 C36 1.846(2)
P2 S2 1.9580(11)
O1 C1 1.229(2)
O2 C28 1.236(2)
N1 C1 1.363(3)
N1 C9 1.387(2)
N1 H1 0.904(10)
N2 C28 1.364(2)
N2 C36 1.383(2)
N2 H2 0.891(10)
C1 C2 1.456(3)
C2 C3 1.394(3)
C2 C7 1.404(3)
C3 C4 1.367(3)
C3 H3 0.9500
C4 C5 1.388(3)
C4 H4 0.9500
C5 C6 1.380(3)
C5 H5 0.9500
C6 C7 1.399(3)
C6 H6 0.9500
C7 C8 1.458(3)
C8 C9 1.356(3)
C8 C10 1.488(3)
C10 C11 1.386(3)
C10 C15 1.390(3)
C11 C12 1.377(3)
C11 H11 0.9500
C12 C13 1.382(3)
C12 H12 0.9500
C13 C14 1.383(3)
C13 H13 0.9500
C14 C15 1.383(3)
C14 H14 0.9500
C15 H15 0.9500
C16 C21 1.391(3)
C16 C17 1.395(3)
C17 C18 1.379(3)
C17 H17 0.9500
C18 C19 1.383(3)
C18 H18 0.9500
C19 C20 1.381(3)
C19 H19 0.9500
C20 C21 1.380(3)
C20 H20 0.9500
C21 H21 0.9500
C22 C23 1.387(3)
C22 C27 1.396(3)
C23 C24 1.384(3)
C23 H23 0.9500
C24 C25 1.381(3)
C24 H24 0.9500
C25 C26 1.381(3)
C25 H25 0.9500
C26 C27 1.384(3)
C26 H26 0.9500
C27 H27 0.9500
C28 C29 1.451(3)
C29 C30 1.391(3)
C29 C34 1.415(2)
C30 C31 1.375(3)
C30 H30 0.9500
C31 C32 1.393(3)
C31 H31 0.9500
C32 C33 1.376(3)
C32 H32 0.9500
C33 C34 1.407(3)
C33 H33 0.9500
C34 C35 1.449(3)
C35 C36 1.358(3)
C35 C37 1.493(2)
C37 C42 1.383(3)
C37 C38 1.392(3)
C38 C39 1.390(3)
C38 H38 0.9500
C39 C40 1.370(4)
C39 H39 0.9500
C40 C41 1.381(3)
C40 H40 0.9500
C41 C42 1.382(3)
C41 H41 0.9500
C42 H42 0.9500
C43 C44 1.395(3)
C43 C48 1.396(3)
C44 C45 1.380(3)
C44 H44 0.9500
C45 C46 1.379(3)
C45 H45 0.9500
C46 C47 1.382(3)
C46 H46 0.9500
C47 C48 1.384(3)
C47 H47 0.9500
C48 H48 0.9500
C49 C50 1.387(3)
C49 C54 1.398(3)
C50 C51 1.389(3)
C50 H50 0.9500
C51 C52 1.377(3)
C51 H51 0.9500
C52 C53 1.379(3)
C52 H52 0.9500
C53 C54 1.385(3)
C53 H53 0.9500
C54 H54 0.9500

loop_
_geom_hbond_atom_site_label_D
_geom_hbond_atom_site_label_H
_geom_hbond_atom_site_label_A
_geom_hbond_distance_DH
_geom_hbond_distance_HA
_geom_hbond_distance_DA
_geom_hbond_angle_DHA
N1 H1 S1 0.904(10) 2.53(2) 3.128(2) 124(2)
N2 H2 S2 0.891(10) 2.364(18) 3.046(2) 133.5(19)

loop_
_geom_torsion_atom_site_label_1
_geom_torsion_atom_site_label_2
_geom_torsion_atom_site_label_3
_geom_torsion_atom_site_label_4
_geom_torsion
C9 N1 C1 O1 177.17(18)
C9 N1 C1 C2 -4.6(3)
O1 C1 C2 C3 1.1(3)
N1 C1 C2 C3 -177.00(17)
O1 C1 C2 C7 -179.62(18)
N1 C1 C2 C7 2.3(3)
C7 C2 C3 C4 -0.5(3)
C1 C2 C3 C4 178.79(19)
C2 C3 C4 C5 0.0(3)
C3 C4 C5 C6 0.5(3)
C4 C5 C6 C7 -0.4(3)
C5 C6 C7 C2 0.0(3)
C5 C6 C7 C8 179.79(18)
C3 C2 C7 C6 0.5(3)
C1 C2 C7 C6 -178.79(18)
C3 C2 C7 C8 -179.33(18)
C1 C2 C7 C8 1.4(3)
C6 C7 C8 C9 177.04(18)
C2 C7 C8 C9 -3.2(3)
C6 C7 C8 C10 -0.6(3)
C2 C7 C8 C10 179.18(17)
C7 C8 C9 N1 1.1(3)
C10 C8 C9 N1 178.59(16)
C7 C8 C9 P1 174.67(14)
C10 C8 C9 P1 -7.9(3)
C1 N1 C9 C8 3.0(3)
C1 N1 C9 P1 -171.74(16)
C16 P1 C9 C8 28.7(2)
C22 P1 C9 C8 -86.91(19)
S1 P1 C9 C8 153.16(17)
C16 P1 C9 N1 -157.18(13)
C22 P1 C9 N1 87.17(14)
S1 P1 C9 N1 -32.75(14)
C9 C8 C10 C11 -82.2(2)
C7 C8 C10 C11 95.2(2)
C9 C8 C10 C15 104.3(2)
C7 C8 C10 C15 -78.2(2)
C15 C10 C11 C12 -1.6(3)
C8 C10 C11 C12 -175.28(18)
C10 C11 C12 C13 -0.8(3)
C11 C12 C13 C14 1.5(3)
C12 C13 C14 C15 0.2(3)
C13 C14 C15 C10 -2.6(3)
C11 C10 C15 C14 3.3(3)
C8 C10 C15 C14 176.84(17)
C22 P1 C16 C21 18.87(18)
C9 P1 C16 C21 -92.98(17)
S1 P1 C16 C21 144.29(14)
C22 P1 C16 C17 -159.55(15)
C9 P1 C16 C17 88.60(17)
S1 P1 C16 C17 -34.13(17)
C21 C16 C17 C18 1.8(3)
P1 C16 C17 C18 -179.74(16)
C16 C17 C18 C19 -1.3(3)
C17 C18 C19 C20 0.0(3)
C18 C19 C20 C21 0.9(3)
C19 C20 C21 C16 -0.4(3)
C17 C16 C21 C20 -1.0(3)
P1 C16 C21 C20 -179.37(14)
C16 P1 C22 C23 108.09(16)
C9 P1 C22 C23 -135.38(16)
S1 P1 C22 C23 -17.39(18)
C16 P1 C22 C27 -73.69(18)
C9 P1 C22 C27 42.84(17)
S1 P1 C22 C27 160.82(14)
C27 C22 C23 C24 1.0(3)
P1 C22 C23 C24 179.24(16)
C22 C23 C24 C25 -0.9(3)
C23 C24 C25 C26 0.1(3)
C24 C25 C26 C27 0.7(3)
C25 C26 C27 C22 -0.7(3)
C23 C22 C27 C26 -0.2(3)
P1 C22 C27 C26 -178.41(15)
C36 N2 C28 O2 179.52(17)
C36 N2 C28 C29 -1.5(3)
O2 C28 C29 C30 -4.3(3)
N2 C28 C29 C30 176.73(17)
O2 C28 C29 C34 174.20(18)
N2 C28 C29 C34 -4.8(2)
C34 C29 C30 C31 -2.5(3)
C28 C29 C30 C31 175.95(18)
C29 C30 C31 C32 -1.3(3)
C30 C31 C32 C33 2.9(3)
C31 C32 C33 C34 -0.5(3)
C32 C33 C34 C29 -3.2(3)
C32 C33 C34 C35 175.55(18)
C30 C29 C34 C33 4.7(3)
C28 C29 C34 C33 -173.74(17)
C30 C29 C34 C35 -174.07(17)
C28 C29 C34 C35 7.5(3)
C33 C34 C35 C36 177.34(17)
C29 C34 C35 C36 -3.9(3)
C33 C34 C35 C37 -5.5(3)
C29 C34 C35 C37 173.28(16)
C34 C35 C36 N2 -2.1(3)
C37 C35 C36 N2 -179.12(17)
C34 C35 C36 P2 176.67(14)
C37 C35 C36 P2 -0.3(3)
C28 N2 C36 C35 5.0(3)
C28 N2 C36 P2 -173.94(14)
C43 P2 C36 C35 -64.01(19)
C49 P2 C36 C35 53.0(2)
S2 P2 C36 C35 175.22(16)
C43 P2 C36 N2 114.86(13)
C49 P2 C36 N2 -128.17(13)
S2 P2 C36 N2 -5.92(14)
C36 C35 C37 C42 84.5(2)
C34 C35 C37 C42 -92.6(2)
C36 C35 C37 C38 -99.7(2)
C34 C35 C37 C38 83.3(2)
C42 C37 C38 C39 -2.3(3)
C35 C37 C38 C39 -178.16(19)
C37 C38 C39 C40 0.8(3)
C38 C39 C40 C41 1.0(3)
C39 C40 C41 C42 -1.3(3)
C40 C41 C42 C37 -0.2(3)
C38 C37 C42 C41 2.0(3)
C35 C37 C42 C41 177.87(19)
C49 P2 C43 C44 -149.27(16)
C36 P2 C43 C44 -31.99(18)
S2 P2 C43 C44 87.03(17)
C49 P2 C43 C48 39.94(18)
C36 P2 C43 C48 157.21(15)
S2 P2 C43 C48 -83.76(16)
C48 C43 C44 C45 -1.6(3)
P2 C43 C44 C45 -172.34(15)
C43 C44 C45 C46 1.2(3)
C44 C45 C46 C47 -0.4(3)
C45 C46 C47 C48 -0.1(3)
C46 C47 C48 C43 -0.3(3)
C44 C43 C48 C47 1.1(3)
P2 C43 C48 C47 172.06(15)
C43 P2 C49 C50 30.94(19)
C36 P2 C49 C50 -84.50(18)
S2 P2 C49 C50 154.76(15)
C43 P2 C49 C54 -149.17(16)
C36 P2 C49 C54 95.39(17)
S2 P2 C49 C54 -25.35(18)
C54 C49 C50 C51 -0.5(3)
P2 C49 C50 C51 179.43(15)
C49 C50 C51 C52 0.2(3)
C50 C51 C52 C53 0.1(3)
C51 C52 C53 C54 0.0(3)
C52 C53 C54 C49 -0.3(3)
C50 C49 C54 C53 0.5(3)
P2 C49 C54 C53 -179.37(17)
